data_7159998
loop_
_publ_author_name
'Yin, Zhiyong'
'Maczka, Michael'
'Schnakenburg, Gregor'
'Schulz, Stefan'
'Dickschat, Jeroen S.'

_publ_section_title
;
 Enantioselective synthesis of all stereoisomers of geosmin and of
 biosynthetically related natural products.
;
_journal_issue 28
_journal_name_full 'Organic &amp; biomolecular chemistry'
_journal_page_first 5748
_journal_page_last 5758
_journal_paper_doi 10.1039/d4ob00934g
_journal_volume 22
_journal_year 2024
_chemical_absolute_configuration ad
_chemical_formula_moiety 'C12 H18 O'
_chemical_formula_sum 'C12 H18 O'
_chemical_formula_weight 178.26
_chemical_name_systematic SGS-3
_space_group_crystal_system orthorhombic
_space_group_IT_number 19
_space_group_name_Hall 'P 2ac 2ab'
_space_group_name_H-M_alt 'P 21 21 21'
_atom_sites_solution_hydrogens geom
_audit_creation_date 2023-04-25
_audit_creation_method
;
Olex2 1.2
(compiled 2018.05.29 svn.r3508 for OlexSys, GUI svn.r5506)
;
_audit_update_record
;
2024-05-21 deposited with the CCDC.	2024-06-24 downloaded from the CCDC.
;
_cell_angle_alpha 90.00
_cell_angle_beta 90.00
_cell_angle_gamma 90.00
_cell_formula_units_Z 4
_cell_length_a 7.32486(22)
_cell_length_b 9.9130(3)
_cell_length_c 14.0128(6)
_cell_measurement_reflns_used 13654
_cell_measurement_temperature 100
_cell_measurement_theta_max 70.54
_cell_measurement_theta_min 5.47
_cell_volume 1017.49(6)
_computing_cell_refinement 'X-Area Recipe 1.37.0.0 (STOE, 2021)'
_computing_data_collection 'X-Area Pilatus3_SV 1.31.189.0 (STOE, 2022)'
_computing_data_reduction
;
X-Area Integrate 2.5.11.0 (STOE, 2022)
X-Area LANA 2.7.9.0 (STOE, 2022)
;
_computing_molecular_graphics 'Olex2 (Dolomanov et al., 2009)'
_computing_publication_material 'Olex2 (Dolomanov et al., 2009)'
_computing_structure_refinement 'XL (Sheldrick, 2008)'
_computing_structure_solution 'SHELXT 2014/5 (Sheldrick, 2014)'
_diffrn_ambient_temperature 100
_diffrn_detector_area_resol_mean 5.81
_diffrn_measured_fraction_theta_full 1.000
_diffrn_measured_fraction_theta_max 0.989
_diffrn_measurement_device_type 'STOE STADIVARI'
_diffrn_measurement_method 'rotation method, \w scans'
_diffrn_radiation_type CuK\a
_diffrn_radiation_wavelength 1.54186
_diffrn_reflns_av_R_equivalents 0.0243
_diffrn_reflns_av_unetI/netI 0.0173
_diffrn_reflns_Laue_measured_fraction_full 1.000
_diffrn_reflns_Laue_measured_fraction_max 0.989
_diffrn_reflns_limit_h_max 2
_diffrn_reflns_limit_h_min -8
_diffrn_reflns_limit_k_max 11
_diffrn_reflns_limit_k_min -12
_diffrn_reflns_limit_l_max 16
_diffrn_reflns_limit_l_min -16
_diffrn_reflns_number 9605
_diffrn_reflns_point_group_measured_fraction_full 1.000
_diffrn_reflns_point_group_measured_fraction_max 0.990
_diffrn_reflns_theta_full 67.686
_diffrn_reflns_theta_max 70.545
_diffrn_reflns_theta_min 5.466
_diffrn_source 'Axo Cu'
_exptl_absorpt_coefficient_mu 0.55
_exptl_absorpt_correction_T_max 0.8823
_exptl_absorpt_correction_T_min 0.7672
_exptl_absorpt_correction_type multi-scan
_exptl_absorpt_process_details
;
STOE LANA, absorption correction by scaling of reflection intensities.
J. Koziskova, F. Hahn, J. Richter, J. Kozisek, "Comparison of different
absorption corrections on the model structure of tetrakis(\m~2~-acetato)-
diaqua-di-copper(II)", Acta Chimica Slovaca, vol. 9, no. 2, 2016, pp. 136 - 140.
Afterwards a spherical absorption correction was performed within STOE LANA.
;
_exptl_crystal_colour 'clear colourless'
_exptl_crystal_colour_lustre clear
_exptl_crystal_colour_primary colourless
_exptl_crystal_density_diffrn 1.164
_exptl_crystal_density_method 'not measured'
_exptl_crystal_description plank
_exptl_crystal_F_000 392
_exptl_crystal_size_max 0.3
_exptl_crystal_size_mid 0.18
_exptl_crystal_size_min 0.05
_refine_diff_density_max 0.126
_refine_diff_density_min -0.150
_refine_diff_density_rms 0.033
_refine_ls_abs_structure_details
;
 Refined as an inversion twin.
;
_refine_ls_abs_structure_Flack 0.1(3)
_refine_ls_extinction_method none
_refine_ls_goodness_of_fit_ref 1.048
_refine_ls_hydrogen_treatment constr
_refine_ls_matrix_type full
_refine_ls_number_parameters 121
_refine_ls_number_reflns 1918
_refine_ls_number_restraints 0
_refine_ls_restrained_S_all 1.048
_refine_ls_R_factor_all 0.0311
_refine_ls_R_factor_gt 0.0294
_refine_ls_shift/su_max 0.000
_refine_ls_shift/su_mean 0.000
_refine_ls_structure_factor_coef Fsqd
_refine_ls_weighting_details 'w=1/[\s^2^(Fo^2^)+(0.0451P)^2^+0.1435P] where P=(Fo^2^+2Fc^2^)/3'
_refine_ls_weighting_scheme calc
_refine_ls_wR_factor_gt 0.0739
_refine_ls_wR_factor_ref 0.0751
_reflns_Friedel_coverage 0.699
_reflns_Friedel_fraction_full 1.000
_reflns_Friedel_fraction_max 0.992
_reflns_number_gt 1845
_reflns_number_total 1918
_reflns_threshold_expression 'I > 2\s(I)'
_cod_data_source_file d4ob00934g2.cif
_cod_data_source_block ent-18
_cod_depositor_comments 'Adding full bibliography for 7159997--7160000.cif.'
_cod_database_code 7159998
_shelx_shelxl_version_number 2017/1
_shelx_space_group_comment
;
The symmetry employed for this shelxl refinement is uniquely defined
by the following loop, which should always be used as a source of
symmetry information in preference to the above space-group names.
They are only intended as comments.
;
_shelx_estimated_absorpt_t_max 0.973
_shelx_estimated_absorpt_t_min 0.853
_olex2_refinement_description
;
1. Twinned data refinement
 Scales: 0.9(3)
 0.1(3)
2. Fixed Uiso
 At 1.2 times of:
  All C(H) groups, All C(H,H) groups
 At 1.5 times of:
  All C(H,H,H) groups
3.a Ternary CH refined with riding coordinates:
 C7(H7)
3.b Secondary CH2 refined with riding coordinates:
 C4(H4A,H4B), C5(H5A,H5B), C8(H8A,H8B), C9(H9A,H9B), C10(H10A,H10B)
3.c Aromatic/amide H refined with riding coordinates:
 C1(H1)
3.d Idealised Me refined as rotating group:
 C11(H11A,H11B,H11C), C12(H12A,H12B,H12C)
;
_olex2_submission_special_instructions 'No special instructions were received'

loop_
_space_group_symop_operation_xyz
'x, y, z'
'-x+1/2, -y, z+1/2'
'-x, y+1/2, -z+1/2'
'x+1/2, -y+1/2, -z'

loop_
_atom_site_label
_atom_site_type_symbol
_atom_site_fract_x
_atom_site_fract_y
_atom_site_fract_z
_atom_site_U_iso_or_equiv
_atom_site_adp_type
_atom_site_occupancy
_atom_site_site_symmetry_order
_atom_site_calc_flag
_atom_site_refinement_flags_posn
_atom_site_refinement_flags_adp
_atom_site_refinement_flags_occupancy
_atom_site_disorder_assembly
_atom_site_disorder_group
O O 0.29848(16) 0.41516(13) 0.45986(9) 0.0306(3) Uani 1 1 d . . . . .
C1 C 0.4593(2) 0.52724(15) 0.58126(11) 0.0191(3) Uani 1 1 d . . . . .
H1 H 0.348865 0.553419 0.611620 0.023 Uiso 1 1 calc R . . . .
C2 C 0.6176(2) 0.57027(15) 0.61931(10) 0.0167(3) Uani 1 1 d . . . . .
C3 C 0.8014(2) 0.54107(15) 0.57191(11) 0.0175(3) Uani 1 1 d . . . . .
C4 C 0.7764(2) 0.49184(17) 0.46858(11) 0.0217(4) Uani 1 1 d . . . . .
H4A H 0.749090 0.570371 0.427331 0.026 Uiso 1 1 calc R . . . .
H4B H 0.892414 0.451637 0.446171 0.026 Uiso 1 1 calc R . . . .
C5 C 0.6237(2) 0.38771(17) 0.45753(12) 0.0242(4) Uani 1 1 d . . . . .
H5A H 0.609079 0.364412 0.389251 0.029 Uiso 1 1 calc R . . . .
H5B H 0.656625 0.304438 0.492521 0.029 Uiso 1 1 calc R . . . .
C6 C 0.4468(2) 0.44226(16) 0.49563(11) 0.0218(3) Uani 1 1 d . . . . .
C7 C 0.6244(2) 0.64772(16) 0.71238(11) 0.0204(3) Uani 1 1 d . . . . .
H7 H 0.688994 0.588863 0.759488 0.024 Uiso 1 1 calc R . . . .
C8 C 0.7401(2) 0.77654(17) 0.70157(13) 0.0248(4) Uani 1 1 d . . . . .
H8A H 0.677703 0.839552 0.657521 0.030 Uiso 1 1 calc R . . . .
H8B H 0.751131 0.821470 0.764399 0.030 Uiso 1 1 calc R . . . .
C9 C 0.9299(2) 0.74531(17) 0.66330(12) 0.0254(4) Uani 1 1 d . . . . .
H9A H 0.996478 0.687890 0.709437 0.030 Uiso 1 1 calc R . . . .
H9B H 0.999228 0.830220 0.655038 0.030 Uiso 1 1 calc R . . . .
C10 C 0.9146(2) 0.67252(16) 0.56778(11) 0.0216(3) Uani 1 1 d . . . . .
H10A H 1.038979 0.650701 0.544796 0.026 Uiso 1 1 calc R . . . .
H10B H 0.858125 0.734297 0.520786 0.026 Uiso 1 1 calc R . . . .
C11 C 0.4385(2) 0.6816(2) 0.75562(13) 0.0282(4) Uani 1 1 d . . . . .
H11A H 0.369864 0.738815 0.711294 0.042 Uiso 1 1 calc GR . . . .
H11B H 0.455989 0.729659 0.816051 0.042 Uiso 1 1 calc GR . . . .
H11C H 0.370502 0.598081 0.767247 0.042 Uiso 1 1 calc GR . . . .
C12 C 0.9055(2) 0.43315(16) 0.62957(12) 0.0221(3) Uani 1 1 d . . . . .
H12A H 0.916420 0.462466 0.696115 0.033 Uiso 1 1 calc GR . . . .
H12B H 1.027510 0.420811 0.602294 0.033 Uiso 1 1 calc GR . . . .
H12C H 0.838573 0.347613 0.626938 0.033 Uiso 1 1 calc GR . . . .

loop_
_atom_site_aniso_label
_atom_site_aniso_U_11
_atom_site_aniso_U_22
_atom_site_aniso_U_33
_atom_site_aniso_U_23
_atom_site_aniso_U_13
_atom_site_aniso_U_12
O 0.0224(6) 0.0338(7) 0.0357(7) -0.0035(6) -0.0078(5) -0.0071(5)
C1 0.0154(8) 0.0187(7) 0.0231(8) 0.0026(6) 0.0016(6) 0.0006(6)
C2 0.0167(7) 0.0140(7) 0.0193(7) 0.0038(6) 0.0003(6) 0.0005(6)
C3 0.0139(7) 0.0190(7) 0.0195(7) 0.0016(6) 0.0004(6) 0.0002(6)
C4 0.0191(8) 0.0263(8) 0.0196(8) -0.0004(6) 0.0022(6) -0.0001(6)
C5 0.0256(9) 0.0244(8) 0.0227(8) -0.0047(6) -0.0003(6) -0.0025(7)
C6 0.0204(8) 0.0198(7) 0.0251(8) 0.0043(6) -0.0021(6) -0.0041(6)
C7 0.0187(8) 0.0227(8) 0.0198(8) -0.0004(6) 0.0003(6) 0.0004(6)
C8 0.0250(9) 0.0219(8) 0.0274(8) -0.0051(7) -0.0015(7) -0.0024(6)
C9 0.0213(9) 0.0244(8) 0.0303(8) -0.0012(7) -0.0020(7) -0.0069(7)
C10 0.0176(8) 0.0215(7) 0.0256(8) 0.0028(7) 0.0008(6) -0.0043(6)
C11 0.0226(8) 0.0329(9) 0.0293(9) -0.0065(7) 0.0045(7) 0.0017(7)
C12 0.0177(8) 0.0230(8) 0.0256(8) 0.0037(7) -0.0008(6) 0.0034(6)

loop_
_atom_type_symbol
_atom_type_description
_atom_type_scat_dispersion_real
_atom_type_scat_dispersion_imag
_atom_type_scat_source
C C 0.0181 0.0091 'International Tables Vol C Tables 4.2.6.8 and 6.1.1.4'
H H 0.0000 0.0000 'International Tables Vol C Tables 4.2.6.8 and 6.1.1.4'
O O 0.0492 0.0322 'International Tables Vol C Tables 4.2.6.8 and 6.1.1.4'

loop_
_geom_angle_atom_site_label_1
_geom_angle_atom_site_label_2
_geom_angle_atom_site_label_3
_geom_angle
_geom_angle_site_symmetry_1
_geom_angle_site_symmetry_3
_geom_angle_publ_flag
C2 C1 H1 118.0 . . ?
C2 C1 C6 123.98(14) . . ?
C6 C1 H1 118.0 . . ?
C1 C2 C3 121.78(13) . . ?
C1 C2 C7 122.02(13) . . ?
C7 C2 C3 116.19(12) . . ?
C2 C3 C4 111.35(12) . . ?
C2 C3 C10 109.23(12) . . ?
C2 C3 C12 109.82(12) . . ?
C4 C3 C10 107.22(12) . . ?
C4 C3 C12 109.37(13) . . ?
C12 C3 C10 109.81(12) . . ?
C3 C4 H4A 108.9 . . ?
C3 C4 H4B 108.9 . . ?
H4A C4 H4B 107.7 . . ?
C5 C4 C3 113.35(13) . . ?
C5 C4 H4A 108.9 . . ?
C5 C4 H4B 108.9 . . ?
C4 C5 H5A 109.5 . . ?
C4 C5 H5B 109.5 . . ?
H5A C5 H5B 108.1 . . ?
C6 C5 C4 110.59(13) . . ?
C6 C5 H5A 109.5 . . ?
C6 C5 H5B 109.5 . . ?
O C6 C1 120.96(15) . . ?
O C6 C5 122.69(15) . . ?
C1 C6 C5 116.31(13) . . ?
C2 C7 H7 106.8 . . ?
C2 C7 C8 110.71(13) . . ?
C2 C7 C11 115.08(13) . . ?
C8 C7 H7 106.8 . . ?
C11 C7 H7 106.8 . . ?
C11 C7 C8 110.31(13) . . ?
C7 C8 H8A 109.3 . . ?
C7 C8 H8B 109.3 . . ?
H8A C8 H8B 108.0 . . ?
C9 C8 C7 111.64(13) . . ?
C9 C8 H8A 109.3 . . ?
C9 C8 H8B 109.3 . . ?
C8 C9 H9A 109.7 . . ?
C8 C9 H9B 109.7 . . ?
C8 C9 C10 109.81(13) . . ?
H9A C9 H9B 108.2 . . ?
C10 C9 H9A 109.7 . . ?
C10 C9 H9B 109.7 . . ?
C3 C10 H10A 108.8 . . ?
C3 C10 H10B 108.8 . . ?
C9 C10 C3 113.91(13) . . ?
C9 C10 H10A 108.8 . . ?
C9 C10 H10B 108.8 . . ?
H10A C10 H10B 107.7 . . ?
C7 C11 H11A 109.5 . . ?
C7 C11 H11B 109.5 . . ?
C7 C11 H11C 109.5 . . ?
H11A C11 H11B 109.5 . . ?
H11A C11 H11C 109.5 . . ?
H11B C11 H11C 109.5 . . ?
C3 C12 H12A 109.5 . . ?
C3 C12 H12B 109.5 . . ?
C3 C12 H12C 109.5 . . ?
H12A C12 H12B 109.5 . . ?
H12A C12 H12C 109.5 . . ?
H12B C12 H12C 109.5 . . ?

loop_
_geom_bond_atom_site_label_1
_geom_bond_atom_site_label_2
_geom_bond_distance
_geom_bond_site_symmetry_2
_geom_bond_publ_flag
O C6 1.226(2) . ?
C1 H1 0.9500 . ?
C1 C2 1.346(2) . ?
C1 C6 1.469(2) . ?
C2 C3 1.529(2) . ?
C2 C7 1.514(2) . ?
C3 C4 1.539(2) . ?
C3 C10 1.546(2) . ?
C3 C12 1.542(2) . ?
C4 H4A 0.9900 . ?
C4 H4B 0.9900 . ?
C4 C5 1.530(2) . ?
C5 H5A 0.9900 . ?
C5 H5B 0.9900 . ?
C5 C6 1.502(2) . ?
C7 H7 1.0000 . ?
C7 C8 1.540(2) . ?
C7 C11 1.528(2) . ?
C8 H8A 0.9900 . ?
C8 H8B 0.9900 . ?
C8 C9 1.522(2) . ?
C9 H9A 0.9900 . ?
C9 H9B 0.9900 . ?
C9 C10 1.525(2) . ?
C10 H10A 0.9900 . ?
C10 H10B 0.9900 . ?
C11 H11A 0.9800 . ?
C11 H11B 0.9800 . ?
C11 H11C 0.9800 . ?
C12 H12A 0.9800 . ?
C12 H12B 0.9800 . ?
C12 H12C 0.9800 . ?

loop_
_twin_individual_id
_twin_individual_mass_fraction_refined
1 0.9(3)
2 0.1(3)
